data_4030515
loop_
_publ_author_name
'Harrison, W. T. A.'
'Stucky, G. D.'
'Cheetham, A. K.'

_publ_section_title
;
 The syntheses and crystal structures of the two trivalent metal
 selenites: InHSe2O6 and Cr2(SeO3)3.3H2O
;
_journal_name_full 'European Journal of Solid State and Inorganic Chemistry'
_journal_page_first 347
_journal_page_last 356
_journal_volume 30
_journal_year 1993
_chemical_formula_sum 'H In O6 Se2'
_chemical_formula_weight 369.7
_space_group_IT_number 14
_symmetry_cell_setting monoclinic
_symmetry_Int_Tables_number 14
_symmetry_space_group_name_Hall '-P 2ybc'
_symmetry_space_group_name_H-M 'P 1 21/c 1'
_cell_angle_alpha 90
_cell_angle_beta 92.694(9)
_cell_angle_gamma 90
_cell_formula_units_Z 4
_cell_length_a 6.5890(4)
_cell_length_b 10.002(1)
_cell_length_c 8.5653(7)
_cell_volume 563.86(8)
_diffrn_ambient_temperature 298
_diffrn_radiation_probe x-ray
_diffrn_radiation_type MoK\a
_diffrn_radiation_wavelength 0.71073
_exptl_absorpt_coefficient_mu 16.8
_exptl_crystal_density_diffrn 4.35
_refine_ls_number_parameters 83
_refine_ls_number_reflns 1473
_refine_ls_R_factor_gt 0.0289
_refine_ls_wR_factor_gt 0.0338
_cod_data_source_file EJSSIC-1993-30-347-356-1.cif
_cod_data_source_block selenite-1
_cod_original_sg_symbol_H-M 'P 21/c'
_cod_database_code 4030515

loop_
_symmetry_equiv_pos_site_id
_symmetry_equiv_pos_as_xyz
1 x,y,z
2 -x,1/2+y,1/2-z
3 -x,-y,-z
4 x,1/2-y,1/2+z

loop_
_atom_site_label
_atom_site_type_symbol
_atom_site_thermal_displace_type
_atom_site_fract_x
_atom_site_fract_y
_atom_site_fract_z
_atom_site_occupancy
_atom_site_U_iso_or_equiv
In In Uiso 0.05547(6) 0.48932(4) 0.20351(5) 1.000 0.0084
Se1 Se Uiso -0.08226(9) 0.28976(6) 0.48735(7) 1.000 0.0093
Se2 Se Uiso -0.43043(9) 0.58768(7) 0.20357(8) 1.000 0.0151
O1 O Uiso 0.7384(7) 0.4643(5) 0.2311(6) 1.000 0.0132
O2 O Uiso 0.9526(8) 0.1784(5) 0.1791(5) 1.000 0.0151
O3 O Uiso -0.0235(7) 0.8680(4) 0.5063(5) 1.000 0.0096
O4 O Uiso 0.3629(7) 1.0001(7) 0.6520(7) 1.000 0.0180
O5 O Uiso 0.8870(7) 0.6212(5) 0.5866(5) 1.000 0.0121
O6 O Uiso 0.4841(9) 0.3735(8) 0.6035(8) 1.000 0.0303

loop_
_atom_type_symbol
_atom_type_description
_atom_type_scat_dispersion_real
_atom_type_scat_dispersion_imag
_atom_type_scat_source
In In -0.7276 1.3100 ' International Tables Vol C Tables 4.2.6.8 and 6.1.1.4'
O O 0.0106 0.0060 ' International Tables Vol C Tables 4.2.6.8 and 6.1.1.4'
Se Se -0.0929 2.2259 ' International Tables Vol C Tables 4.2.6.8 and 6.1.1.4'

loop_
_geom_angle_atom_site_label_1
_geom_angle_atom_site_label_2
_geom_angle_atom_site_label_3
_geom_angle
_geom_angle_site_symmetry_1
_geom_angle_site_symmetry_3
_geom_angle_publ_flag
O1 In O3 88.20(18) 1_455 2_545 yes
O1 In O2 90.3(2) 1_455 2_655 yes
O1 In O5 88.97(19) 1_455 3_666 yes
O1 In O3 87.96(18) 1_455 4_564 yes
O1 In O4 173.1(2) 1_455 4_564 yes
O2 In O3 151.40(16) 2_655 2_545 yes
O3 In O5 114.54(17) 2_545 3_666 yes
O3 In O3 73.94(15) 2_545 4_564 yes
O3 In O4 84.9(2) 2_545 4_564 yes
O2 In O5 93.98(18) 2_655 3_666 yes
O2 In O3 77.46(16) 2_655 4_564 yes
O2 In O4 95.7(2) 2_655 4_564 yes
O3 In O5 170.88(17) 4_564 3_666 yes
O4 In O5 93.9(2) 4_564 3_666 yes
O3 In O4 90.1(2) 4_564 4_564 yes
O3 Se1 O5 100.3(2) 3_566 3_666 yes
O2 Se1 O3 96.1(2) 4_455 3_566 yes
O2 Se1 O5 101.1(2) 4_455 3_666 yes
O1 Se2 O6 101.2(3) 1_455 3_566 yes
O1 Se2 O4 100.3(3) 1_455 4_464 yes
O4 Se2 O6 99.7(3) 4_464 3_566 yes
In O1 Se2 123.2(3) 1_655 1_655 yes
In O2 Se1 128.4(3) 2_645 4_654 yes
In O3 Se1 124.1(2) 2_555 3_566 yes
In O3 In 106.06(17) 2_555 4_565 yes
In O3 Se1 118.5(2) 4_565 3_566 yes
In O4 Se2 139.3(4) 4_565 4_665 yes
In O5 Se1 118.4(2) 3_666 3_666 yes

loop_
_geom_bond_atom_site_label_1
_geom_bond_atom_site_label_2
_geom_bond_distance
_geom_bond_site_symmetry_2
_geom_bond_publ_flag
In O1 2.128(5) 1_455 yes
In O3 2.170(4) 2_545 yes
In O2 2.144(5) 2_655 yes
In O5 2.129(5) 3_666 yes
In O3 2.253(4) 4_564 yes
In O4 2.096(5) 4_564 yes
Se1 O3 1.725(4) 3_566 yes
Se1 O5 1.711(5) 3_666 yes
Se1 O2 1.678(4) 4_455 yes
Se2 O1 1.671(5) 1_455 yes
Se2 O6 1.750(7) 3_566 yes
Se2 O4 1.663(6) 4_464 yes

loop_
_geom_torsion_atom_site_label_1
_geom_torsion_atom_site_label_2
_geom_torsion_atom_site_label_3
_geom_torsion_atom_site_label_4
_geom_torsion
_geom_torsion_site_symmetry_1
_geom_torsion_site_symmetry_3
_geom_torsion_publ_flag
O3 In O1 Se2 -109.2(3) 2_545 1_455 no
O2 In O1 Se2 42.2(3) 2_655 1_455 no
O5 In O1 Se2 136.2(3) 3_666 1_455 no
O3 In O1 Se2 -35.2(3) 4_564 1_455 no
O1 In O5 Se1 14.1(3) 1_455 3_666 no
O3 In O5 Se1 -73.5(3) 2_545 3_666 no
O2 In O5 Se1 104.3(3) 2_655 3_666 no
O4 In O5 Se1 -159.7(3) 4_564 3_666 no
O3 Se1 O5 In 123.1(3) 3_566 3_666 no
O2 Se1 O5 In -138.5(3) 4_455 3_666 no
O6 Se2 O1 In -105.3(4) 3_566 1_455 no
O4 Se2 O1 In 152.6(3) 4_464 1_455 no
